data_4074296
loop_
_publ_author_name
'Zhang, Lirong'
'Fung, Chun Wah'
'Chan, Kin Shing'

_publ_section_title
;
 Mechanistic Studies of Si&#x2212;CN and C&#x2212;NC Bond Activation of
 Silylnitriles and Alkyl Isonitriles by Rhodium Porphyrin Radical:&#x00A0;
 Novel Cyanide Transfer
;
_journal_issue 22
_journal_name_full Organometallics
_journal_page_first 5381
_journal_paper_doi 10.1021/om0605276
_journal_volume 25
_journal_year 2006
_chemical_formula_sum 'C62 H57 N6 Rh'
_chemical_formula_weight 989.05
_chemical_name_systematic
; 
 ? 
;
_space_group_IT_number 2
_symmetry_cell_setting triclinic
_symmetry_space_group_name_Hall '-P 1'
_symmetry_space_group_name_H-M 'P -1'
_atom_sites_solution_hydrogens geom
_atom_sites_solution_primary direct
_atom_sites_solution_secondary difmap
_audit_creation_method SHELXL-97
_cell_angle_alpha 78.9610(10)
_cell_angle_beta 75.5910(10)
_cell_angle_gamma 73.8280(10)
_cell_formula_units_Z 4
_cell_length_a 16.6326(10)
_cell_length_b 17.7374(10)
_cell_length_c 23.2781(13)
_cell_measurement_temperature 293(2)
_cell_volume 6332.9(6)
_computing_cell_refinement 'BRUKER SMART CCD DIFFRACTOMETER'
_computing_data_collection 'BRUKER SMART CCD DIFFRACTOMETER'
_computing_data_reduction 'BRUKER SMART CCD DIFFRACTOMETER'
_computing_molecular_graphics 'SIEMENS SHELXTL'
_computing_publication_material 'SIEMENS SHELXTL'
_computing_structure_refinement 'SHELXL-97 (Sheldrick, 1997)'
_computing_structure_solution 'SHELXS-97 (Sheldrick, 1990)'
_diffrn_ambient_temperature 293(2)
_diffrn_measured_fraction_theta_full 0.995
_diffrn_measured_fraction_theta_max 0.995
_diffrn_measurement_device_type 'BRUKER SMART CCD DIFFRACTOMETER'
_diffrn_measurement_method 'OMEGA SCAN'
_diffrn_radiation_monochromator graphite
_diffrn_radiation_source 'fine-focus sealed tube'
_diffrn_radiation_type MoK\a
_diffrn_radiation_wavelength 0.71073
_diffrn_reflns_av_R_equivalents 0.0686
_diffrn_reflns_av_sigmaI/netI 0.1983
_diffrn_reflns_limit_h_max 16
_diffrn_reflns_limit_h_min -19
_diffrn_reflns_limit_k_max 21
_diffrn_reflns_limit_k_min -21
_diffrn_reflns_limit_l_max 27
_diffrn_reflns_limit_l_min -27
_diffrn_reflns_number 34457
_diffrn_reflns_theta_full 25.00
_diffrn_reflns_theta_max 25.00
_diffrn_reflns_theta_min 0.91
_exptl_absorpt_coefficient_mu 0.307
_exptl_absorpt_correction_T_max 1.0000
_exptl_absorpt_correction_T_min 0.734594
_exptl_absorpt_correction_type SADABS
_exptl_crystal_colour RED
_exptl_crystal_density_diffrn 1.037
_exptl_crystal_density_method 'not measured'
_exptl_crystal_description BLOCK
_exptl_crystal_F_000 2064
_exptl_crystal_size_max 0.50
_exptl_crystal_size_mid 0.10
_exptl_crystal_size_min 0.05
_refine_diff_density_max 1.181
_refine_diff_density_min -0.769
_refine_diff_density_rms 0.187
_refine_ls_extinction_method none
_refine_ls_goodness_of_fit_ref 0.998
_refine_ls_hydrogen_treatment mixed
_refine_ls_matrix_type full
_refine_ls_number_parameters 1243
_refine_ls_number_reflns 22235
_refine_ls_number_restraints 0
_refine_ls_restrained_S_all 0.998
_refine_ls_R_factor_all 0.1933
_refine_ls_R_factor_gt 0.0902
_refine_ls_shift/su_max 0.006
_refine_ls_shift/su_mean 0.000
_refine_ls_structure_factor_coef Fsqd
_refine_ls_weighting_details 'calc w=1/[\s^2^(Fo^2^)+(0.1654P)^2^+0.0000P] where P=(Fo^2^+2Fc^2^)/3'
_refine_ls_weighting_scheme calc
_refine_ls_wR_factor_gt 0.2825
_refine_ls_wR_factor_ref 0.3320
_reflns_number_gt 9136
_reflns_number_total 22235
_reflns_threshold_expression >2sigma(I)
_cod_data_source_file om0605276si20060616_035309.cif
_cod_data_source_block lrz41
_cod_depositor_comments
;
The following automatic conversions were performed:

'_symmetry_cell_setting' value 'TRICLINIC' changed to 'triclinic'
according to /home/saulius/struct/CIF-dictionaries/cif_core.dic
dictionary named 'cif_core.dic' version 2.4.1 from 2010-06-29.

Automatic conversion script
Id: cif_fix_values 1715 2011-07-08 13:25:40Z adriana 
;
_cod_original_sg_symbol_H-M P-1
_cod_database_code 4074296

loop_
_symmetry_equiv_pos_as_xyz
'x, y, z'
'-x, -y, -z'

loop_
_atom_site_label
_atom_site_type_symbol
_atom_site_fract_x
_atom_site_fract_y
_atom_site_fract_z
_atom_site_U_iso_or_equiv
_atom_site_adp_type
_atom_site_occupancy
_atom_site_symmetry_multiplicity
_atom_site_calc_flag
_atom_site_refinement_flags
Rh1 Rh 0.64067(5) 0.27573(5) 0.80359(4) 0.0375(3) Uani 1 1 d .
Rh1' Rh 0.85926(5) 0.74636(5) 0.69630(4) 0.0407(3) Uani 1 1 d .
N1 N 0.5555(5) 0.2794(5) 0.7530(4) 0.047(2) Uani 1 1 d .
N1' N 0.7752(5) 0.8154(5) 0.6454(4) 0.042(2) Uani 1 1 d .
N2 N 0.7395(5) 0.2467(5) 0.7339(4) 0.043(2) Uani 1 1 d .
N2' N 0.9594(5) 0.7589(5) 0.6269(4) 0.049(2) Uani 1 1 d .
N3' N 0.9428(6) 0.6802(5) 0.7473(4) 0.051(2) Uani 1 1 d .
N3 N 0.7245(5) 0.2742(4) 0.8543(4) 0.040(2) Uani 1 1 d .
N4' N 0.7580(5) 0.7323(5) 0.7666(4) 0.046(2) Uani 1 1 d .
N4 N 0.5426(5) 0.3044(5) 0.8731(4) 0.042(2) Uani 1 1 d .
N5 N 0.6484(8) 0.0997(7) 0.8507(6) 0.090(4) Uani 1 1 d .
N5' N 0.8502(9) 0.5987(8) 0.6506(5) 0.096(4) Uani 1 1 d .
N6 N 0.6364(5) 0.3995(5) 0.7741(4) 0.046(2) Uani 1 1 d .
N6' N 0.8594(6) 0.8533(5) 0.7281(4) 0.050(2) Uani 1 1 d .
C1 C 0.4695(7) 0.2916(6) 0.7708(5) 0.049(3) Uani 1 1 d .
C1' C 0.6895(7) 0.8375(6) 0.6628(5) 0.044(3) Uani 1 1 d .
C2' C 0.6536(7) 0.8848(6) 0.6139(5) 0.048(3) Uani 1 1 d .
H2'A H 0.5961 0.9080 0.6141 0.058 Uiso 1 1 calc R
C2 C 0.4327(7) 0.2840(7) 0.7229(5) 0.059(3) Uani 1 1 d .
H2A H 0.3752 0.2898 0.7238 0.071 Uiso 1 1 calc R
C3' C 0.7193(7) 0.8889(6) 0.5682(5) 0.050(3) Uani 1 1 d .
H3'A H 0.7158 0.9153 0.5300 0.059 Uiso 1 1 calc R
C3 C 0.4980(7) 0.2671(7) 0.6775(5) 0.061(3) Uani 1 1 d .
H3A H 0.4936 0.2597 0.6400 0.073 Uiso 1 1 calc R
C4 C 0.5753(7) 0.2621(6) 0.6947(5) 0.048(3) Uani 1 1 d .
C4' C 0.7946(6) 0.8466(6) 0.5874(4) 0.040(2) Uani 1 1 d .
C5 C 0.6575(7) 0.2406(6) 0.6601(4) 0.046(3) Uani 1 1 d .
C5' C 0.8766(7) 0.8414(6) 0.5530(5) 0.047(3) Uani 1 1 d .
C6 C 0.7337(7) 0.2314(6) 0.6786(5) 0.045(3) Uani 1 1 d .
C6' C 0.9531(7) 0.7995(6) 0.5706(5) 0.049(3) Uani 1 1 d .
C7 C 0.8190(7) 0.2096(7) 0.6425(5) 0.053(3) Uani 1 1 d .
H7A H 0.8334 0.1963 0.6039 0.063 Uiso 1 1 calc R
C7' C 1.0363(7) 0.7936(7) 0.5350(5) 0.060(3) Uani 1 1 d .
H7'A H 1.0507 0.8170 0.4958 0.072 Uiso 1 1 calc R
C8 C 0.8727(7) 0.2124(7) 0.6757(5) 0.054(3) Uani 1 1 d .
H8A H 0.9320 0.2010 0.6636 0.065 Uiso 1 1 calc R
C8' C 1.0910(8) 0.7470(7) 0.5693(5) 0.067(4) Uani 1 1 d .
H8'A H 1.1502 0.7323 0.5571 0.081 Uiso 1 1 calc R
C9 C 0.8253(6) 0.2356(6) 0.7330(5) 0.047(3) Uani 1 1 d .
C9' C 1.0443(7) 0.7242(7) 0.6263(5) 0.050(3) Uani 1 1 d .
C10' C 1.0779(7) 0.6779(7) 0.6727(5) 0.053(3) Uani 1 1 d .
C10 C 0.8603(6) 0.2464(6) 0.7782(5) 0.045(3) Uani 1 1 d .
C11' C 1.0298(7) 0.6581(6) 0.7292(5) 0.050(3) Uani 1 1 d .
C11 C 0.8118(6) 0.2611(6) 0.8355(4) 0.041(2) Uani 1 1 d .
C12 C 0.8473(7) 0.2650(6) 0.8843(5) 0.048(3) Uani 1 1 d .
H12A H 0.9051 0.2577 0.8837 0.057 Uiso 1 1 calc R
C12' C 1.0662(8) 0.6088(7) 0.7793(6) 0.070(4) Uani 1 1 d .
H12' H 1.1238 0.5877 0.7799 0.084 Uiso 1 1 calc R
C13 C 0.7822(7) 0.2810(6) 0.9316(5) 0.052(3) Uani 1 1 d .
H13A H 0.7868 0.2865 0.9695 0.062 Uiso 1 1 calc R
C13' C 0.9998(8) 0.6005(7) 0.8236(6) 0.067(4) Uani 1 1 d .
H13B H 1.0035 0.5711 0.8609 0.081 Uiso 1 1 calc R
C14 C 0.7050(6) 0.2882(5) 0.9126(4) 0.038(2) Uani 1 1 d .
C14' C 0.9223(7) 0.6433(6) 0.8054(5) 0.047(3) Uani 1 1 d .
C15 C 0.6226(7) 0.3069(6) 0.9483(4) 0.043(3) Uani 1 1 d .
C15' C 0.8401(7) 0.6445(6) 0.8388(4) 0.046(3) Uani 1 1 d .
C16 C 0.5488(6) 0.3129(6) 0.9295(4) 0.041(2) Uani 1 1 d .
C16' C 0.7633(7) 0.6871(6) 0.8200(5) 0.045(3) Uani 1 1 d .
C17' C 0.6805(7) 0.6902(7) 0.8555(5) 0.054(3) Uani 1 1 d .
H17A H 0.6666 0.6637 0.8937 0.065 Uiso 1 1 calc R
C17 C 0.4647(7) 0.3299(7) 0.9670(5) 0.055(3) Uani 1 1 d .
H17 H 0.4517 0.3385 1.0068 0.066 Uiso 1 1 calc R
C18' C 0.6263(7) 0.7383(6) 0.8232(5) 0.052(3) Uani 1 1 d .
H18A H 0.5670 0.7522 0.8353 0.063 Uiso 1 1 calc R
C18 C 0.4075(7) 0.3309(7) 0.9334(5) 0.059(3) Uani 1 1 d .
H18 H 0.3483 0.3409 0.9459 0.071 Uiso 1 1 calc R
C19' C 0.6744(7) 0.7653(6) 0.7667(5) 0.046(3) Uani 1 1 d .
C19 C 0.4567(7) 0.3135(6) 0.8742(5) 0.048(3) Uani 1 1 d .
C20 C 0.4220(7) 0.3061(6) 0.8281(5) 0.048(3) Uani 1 1 d .
C20' C 0.6413(7) 0.8174(6) 0.7201(5) 0.048(3) Uani 1 1 d .
C21 C 0.3266(7) 0.3113(6) 0.8411(5) 0.045(3) Uani 1 1 d .
C21' C 0.5438(7) 0.8535(7) 0.7328(5) 0.054(3) Uani 1 1 d .
C22 C 0.2698(8) 0.3825(7) 0.8267(5) 0.057(3) Uani 1 1 d .
C22' C 0.5154(8) 0.9182(7) 0.7665(6) 0.070(4) Uani 1 1 d .
C23 C 0.1826(8) 0.3852(9) 0.8396(6) 0.073(4) Uani 1 1 d .
H23A H 0.1436 0.4322 0.8299 0.087 Uiso 1 1 calc R
C23' C 0.4241(11) 0.9509(10) 0.7797(7) 0.106(6) Uani 1 1 d .
H23B H 0.4011 0.9925 0.8025 0.128 Uiso 1 1 calc R
C24 C 0.1543(8) 0.3188(11) 0.8666(6) 0.075(4) Uani 1 1 d .
C24' C 0.3712(11) 0.9209(14) 0.7587(10) 0.117(7) Uani 1 1 d .
C25' C 0.4034(10) 0.8594(12) 0.7274(8) 0.108(6) Uani 1 1 d .
H25A H 0.3657 0.8394 0.7145 0.130 Uiso 1 1 calc R
C25 C 0.2092(8) 0.2510(9) 0.8786(6) 0.074(4) Uani 1 1 d .
H25B H 0.1898 0.2058 0.8957 0.089 Uiso 1 1 calc R
C26' C 0.4869(9) 0.8255(9) 0.7137(6) 0.073(4) Uani 1 1 d .
C26 C 0.2943(8) 0.2478(7) 0.8657(6) 0.067(4) Uani 1 1 d .
C27' C 0.5748(10) 0.9538(8) 0.7871(7) 0.095(5) Uani 1 1 d .
H27A H 0.5417 0.9967 0.8091 0.143 Uiso 1 1 calc R
H27B H 0.6130 0.9732 0.7529 0.143 Uiso 1 1 calc R
H27C H 0.6074 0.9140 0.8122 0.143 Uiso 1 1 calc R
C27 C 0.3010(10) 0.4568(9) 0.7995(8) 0.112(6) Uani 1 1 d .
H27D H 0.2531 0.4999 0.7927 0.168 Uiso 1 1 calc R
H27E H 0.3405 0.4480 0.7622 0.168 Uiso 1 1 calc R
H27F H 0.3290 0.4696 0.8265 0.168 Uiso 1 1 calc R
C28 C 0.0576(9) 0.3289(11) 0.8813(7) 0.120(6) Uani 1 1 d .
H28A H 0.0445 0.2795 0.9002 0.180 Uiso 1 1 calc R
H28B H 0.0360 0.3455 0.8452 0.180 Uiso 1 1 calc R
H28C H 0.0313 0.3682 0.9080 0.180 Uiso 1 1 calc R
C28' C 0.2762(11) 0.9658(14) 0.7740(11) 0.206(12) Uani 1 1 d .
H28D H 0.2423 0.9419 0.7584 0.308 Uiso 1 1 calc R
H28E H 0.2700 1.0201 0.7564 0.308 Uiso 1 1 calc R
H28F H 0.2573 0.9633 0.8166 0.308 Uiso 1 1 calc R
C29' C 0.5190(10) 0.7591(9) 0.6772(7) 0.099(5) Uani 1 1 d .
H29A H 0.4716 0.7472 0.6672 0.148 Uiso 1 1 calc R
H29B H 0.5488 0.7132 0.6996 0.148 Uiso 1 1 calc R
H29C H 0.5573 0.7738 0.6411 0.148 Uiso 1 1 calc R
C29 C 0.3501(12) 0.1719(10) 0.8814(10) 0.150(8) Uani 1 1 d .
H29D H 0.4085 0.1761 0.8706 0.226 Uiso 1 1 calc R
H29E H 0.3436 0.1331 0.8604 0.226 Uiso 1 1 calc R
H29F H 0.3354 0.1560 0.9237 0.226 Uiso 1 1 calc R
C30 C 0.6643(6) 0.2192(7) 0.5999(5) 0.048(3) Uani 1 1 d .
C30' C 0.8859(7) 0.8846(7) 0.4903(5) 0.052(3) Uani 1 1 d .
C31' C 0.8901(8) 0.8446(8) 0.4425(6) 0.069(4) Uani 1 1 d .
C31 C 0.6608(8) 0.1421(7) 0.5957(5) 0.059(3) Uani 1 1 d .
C32 C 0.6612(9) 0.1228(8) 0.5400(6) 0.075(4) Uani 1 1 d .
H32A H 0.6573 0.0725 0.5370 0.090 Uiso 1 1 calc R
C32' C 0.8944(8) 0.8886(10) 0.3833(6) 0.077(4) Uani 1 1 d .
H32B H 0.8957 0.8638 0.3512 0.092 Uiso 1 1 calc R
C33 C 0.6674(9) 0.1786(10) 0.4889(6) 0.078(4) Uani 1 1 d .
C33' C 0.8967(8) 0.9693(10) 0.3739(6) 0.079(4) Uani 1 1 d .
C34 C 0.6704(8) 0.2540(9) 0.4932(6) 0.071(4) Uani 1 1 d .
H34A H 0.6735 0.2914 0.4593 0.085 Uiso 1 1 calc R
C34' C 0.8921(9) 1.0088(8) 0.4240(6) 0.077(4) Uani 1 1 d .
H34B H 0.8923 1.0621 0.4182 0.092 Uiso 1 1 calc R
C35 C 0.6688(8) 0.2749(8) 0.5493(5) 0.062(3) Uani 1 1 d .
C35' C 0.8875(8) 0.9665(7) 0.4803(5) 0.060(3) Uani 1 1 d .
C36' C 0.8901(11) 0.7589(8) 0.4511(6) 0.093(5) Uani 1 1 d .
H36A H 0.8868 0.7381 0.4926 0.139 Uiso 1 1 calc R
H36B H 0.9418 0.7304 0.4278 0.139 Uiso 1 1 calc R
H36C H 0.8417 0.7531 0.4384 0.139 Uiso 1 1 calc R
C36 C 0.6529(10) 0.0802(8) 0.6505(6) 0.091(5) Uani 1 1 d .
H36D H 0.6523 0.0315 0.6387 0.137 Uiso 1 1 calc R
H36E H 0.6008 0.0984 0.6784 0.137 Uiso 1 1 calc R
H36F H 0.7008 0.0717 0.6691 0.137 Uiso 1 1 calc R
C37' C 0.8981(12) 1.0187(10) 0.3114(6) 0.126(7) Uani 1 1 d .
H37A H 0.9015 0.9853 0.2826 0.189 Uiso 1 1 calc R
H37B H 0.9470 1.0412 0.3004 0.189 Uiso 1 1 calc R
H37C H 0.8468 1.0605 0.3126 0.189 Uiso 1 1 calc R
C37 C 0.6652(12) 0.1559(10) 0.4296(6) 0.124(7) Uani 1 1 d .
H37D H 0.6699 0.1999 0.3987 0.186 Uiso 1 1 calc R
H37E H 0.6121 0.1422 0.4329 0.186 Uiso 1 1 calc R
H37F H 0.7120 0.1114 0.4197 0.186 Uiso 1 1 calc R
C38 C 0.6723(11) 0.3541(9) 0.5517(7) 0.105(5) Uani 1 1 d .
H38A H 0.6704 0.3602 0.5921 0.157 Uiso 1 1 calc R
H38B H 0.6244 0.3910 0.5379 0.157 Uiso 1 1 calc R
H38C H 0.7245 0.3641 0.5265 0.157 Uiso 1 1 calc R
C38' C 0.8858(9) 1.0102(7) 0.5306(6) 0.077(4) Uani 1 1 d .
H38D H 0.8873 1.0641 0.5150 0.115 Uiso 1 1 calc R
H38E H 0.9347 0.9850 0.5482 0.115 Uiso 1 1 calc R
H38F H 0.8344 1.0092 0.5604 0.115 Uiso 1 1 calc R
C39' C 1.1733(7) 0.6405(7) 0.6630(5) 0.057(3) Uani 1 1 d .
C39 C 0.9529(7) 0.2411(7) 0.7653(5) 0.052(3) Uani 1 1 d .
C40 C 1.0112(8) 0.1743(9) 0.7859(6) 0.066(4) Uani 1 1 d .
C40' C 1.2045(9) 0.5697(9) 0.6400(7) 0.082(4) Uani 1 1 d .
C41 C 1.0967(11) 0.1750(12) 0.7709(8) 0.103(6) Uani 1 1 d .
H41A H 1.1356 0.1303 0.7844 0.123 Uiso 1 1 calc R
C41' C 1.2909(11) 0.5352(10) 0.6332(7) 0.099(5) Uani 1 1 d .
H41B H 1.3124 0.4871 0.6179 0.119 Uiso 1 1 calc R
C42 C 1.1275(10) 0.2355(15) 0.7385(9) 0.105(7) Uani 1 1 d .
C42' C 1.3462(10) 0.5693(12) 0.6481(7) 0.099(6) Uani 1 1 d .
C43' C 1.3129(9) 0.6396(10) 0.6709(7) 0.083(4) Uani 1 1 d .
H43A H 1.3489 0.6631 0.6824 0.100 Uiso 1 1 calc R
C43 C 1.0714(11) 0.3013(12) 0.7168(7) 0.103(6) Uani 1 1 d .
H43B H 1.0924 0.3426 0.6924 0.123 Uiso 1 1 calc R
C44' C 1.2305(8) 0.6752(8) 0.6769(6) 0.068(4) Uani 1 1 d .
C44 C 0.9797(9) 0.3074(10) 0.7315(6) 0.078(4) Uani 1 1 d .
C45 C 0.9832(10) 0.1049(8) 0.8214(7) 0.099(5) Uani 1 1 d .
H45A H 0.9220 0.1150 0.8279 0.149 Uiso 1 1 calc R
H45B H 1.0002 0.0944 0.8592 0.149 Uiso 1 1 calc R
H45C H 1.0090 0.0598 0.8002 0.149 Uiso 1 1 calc R
C45' C 1.1490(12) 0.5285(11) 0.6243(10) 0.146(8) Uani 1 1 d .
H45D H 1.1831 0.4799 0.6098 0.219 Uiso 1 1 calc R
H45E H 1.1209 0.5616 0.5938 0.219 Uiso 1 1 calc R
H45F H 1.1069 0.5171 0.6591 0.219 Uiso 1 1 calc R
C46 C 1.2238(10) 0.2428(14) 0.7226(8) 0.173(11) Uani 1 1 d .
H46A H 1.2595 0.1949 0.7387 0.260 Uiso 1 1 calc R
H46B H 1.2275 0.2867 0.7396 0.260 Uiso 1 1 calc R
H46C H 1.2427 0.2512 0.6799 0.260 Uiso 1 1 calc R
C46' C 1.4478(11) 0.5230(13) 0.6416(9) 0.164(9) Uani 1 1 d .
H46D H 1.4582 0.4748 0.6249 0.246 Uiso 1 1 calc R
H46E H 1.4623 0.5108 0.6803 0.246 Uiso 1 1 calc R
H46F H 1.4824 0.5563 0.6157 0.246 Uiso 1 1 calc R
C47 C 0.9158(10) 0.3843(8) 0.7097(7) 0.093(5) Uani 1 1 d .
H47A H 0.8584 0.3778 0.7232 0.139 Uiso 1 1 calc R
H47B H 0.9289 0.3940 0.6668 0.139 Uiso 1 1 calc R
H47C H 0.9208 0.4284 0.7257 0.139 Uiso 1 1 calc R
C47' C 1.1998(11) 0.7525(12) 0.7038(9) 0.143(8) Uani 1 1 d .
H47D H 1.2479 0.7669 0.7105 0.214 Uiso 1 1 calc R
H47E H 1.1602 0.7459 0.7411 0.214 Uiso 1 1 calc R
H47F H 1.1720 0.7934 0.6767 0.214 Uiso 1 1 calc R
C48' C 0.8344(7) 0.5960(6) 0.8980(5) 0.049(3) Uani 1 1 d .
C48 C 0.6165(6) 0.3224(6) 1.0107(4) 0.043(3) Uani 1 1 d .
C49' C 0.8278(9) 0.6279(8) 0.9510(6) 0.070(4) Uani 1 1 d .
C49 C 0.6166(7) 0.3979(7) 1.0194(5) 0.051(3) Uani 1 1 d .
C50 C 0.6143(8) 0.4119(8) 1.0752(6) 0.069(4) Uani 1 1 d .
H50A H 0.6142 0.4622 1.0813 0.083 Uiso 1 1 calc R
C50' C 0.8303(9) 0.5794(9) 1.0042(6) 0.081(4) Uani 1 1 d .
H50B H 0.8267 0.6010 1.0384 0.098 Uiso 1 1 calc R
C51' C 0.8381(9) 0.4978(10) 1.0084(6) 0.084(4) Uani 1 1 d .
C51 C 0.6122(9) 0.3501(11) 1.1247(7) 0.084(5) Uani 1 1 d .
C52' C 0.8440(8) 0.4653(7) 0.9542(6) 0.069(4) Uani 1 1 d .
H52A H 0.8492 0.4114 0.9559 0.083 Uiso 1 1 calc R
C52 C 0.6105(8) 0.2761(9) 1.1155(5) 0.070(4) Uani 1 1 d .
H52B H 0.6079 0.2361 1.1477 0.084 Uiso 1 1 calc R
C53 C 0.6125(8) 0.2604(8) 1.0585(6) 0.062(3) Uani 1 1 d .
C53' C 0.8419(7) 0.5137(7) 0.9003(5) 0.054(3) Uani 1 1 d .
C54' C 0.8171(12) 0.7119(8) 0.9520(6) 0.105(6) Uani 1 1 d .
H54A H 0.8130 0.7211 0.9921 0.157 Uiso 1 1 calc R
H54B H 0.7658 0.7414 0.9385 0.157 Uiso 1 1 calc R
H54C H 0.8654 0.7287 0.9261 0.157 Uiso 1 1 calc R
C54 C 0.6179(8) 0.4632(7) 0.9716(5) 0.070(4) Uani 1 1 d .
H54D H 0.6189 0.4457 0.9349 0.106 Uiso 1 1 calc R
H54E H 0.6681 0.4821 0.9675 0.106 Uiso 1 1 calc R
H54F H 0.5678 0.5052 0.9808 0.106 Uiso 1 1 calc R
C55' C 0.8433(12) 0.4415(10) 1.0665(6) 0.124(7) Uani 1 1 d .
H55A H 0.8373 0.4711 1.0985 0.185 Uiso 1 1 calc R
H55B H 0.8976 0.4035 1.0620 0.185 Uiso 1 1 calc R
H55C H 0.7982 0.4144 1.0757 0.185 Uiso 1 1 calc R
C55 C 0.6153(12) 0.3597(11) 1.1900(6) 0.129(7) Uani 1 1 d .
H55D H 0.6134 0.3106 1.2156 0.193 Uiso 1 1 calc R
H55E H 0.5670 0.4005 1.2049 0.193 Uiso 1 1 calc R
H55F H 0.6672 0.3738 1.1893 0.193 Uiso 1 1 calc R
C56 C 0.6098(11) 0.1804(8) 1.0509(6) 0.103(6) Uani 1 1 d .
H56A H 0.6110 0.1788 1.0097 0.154 Uiso 1 1 calc R
H56B H 0.5582 0.1681 1.0754 0.154 Uiso 1 1 calc R
H56C H 0.6584 0.1423 1.0627 0.154 Uiso 1 1 calc R
C56' C 0.8500(10) 0.4791(8) 0.8444(6) 0.081(4) Uani 1 1 d .
H56D H 0.8546 0.4232 0.8540 0.122 Uiso 1 1 calc R
H56E H 0.9002 0.4884 0.8159 0.122 Uiso 1 1 calc R
H56F H 0.8003 0.5037 0.8275 0.122 Uiso 1 1 calc R
C57 C 0.6465(7) 0.1621(7) 0.8329(5) 0.047(3) Uani 1 1 d .
C57' C 0.8544(7) 0.6502(7) 0.6669(5) 0.052(3) Uani 1 1 d .
C58' C 0.8825(11) 0.9147(9) 0.6916(6) 0.090(5) Uani 1 1 d .
H58A H 0.9065 0.9057 0.6522 0.108 Uiso 1 1 calc R
C58 C 0.6675(12) 0.4258(8) 0.7212(7) 0.109(6) Uani 1 1 d .
H58B H 0.6867 0.3905 0.6931 0.131 Uiso 1 1 calc R
C59' C 0.8765(13) 0.9882(9) 0.7031(8) 0.105(6) Uani 1 1 d .
H59A H 0.8977 1.0261 0.6745 0.125 Uiso 1 1 calc R
C59 C 0.6754(16) 0.5016(11) 0.7019(9) 0.166(11) Uani 1 1 d .
H59B H 0.6928 0.5189 0.6615 0.199 Uiso 1 1 calc R
C60' C 0.8396(11) 1.0008(10) 0.7558(10) 0.100(5) Uani 1 1 d .
H60B H 0.8295 1.0512 0.7662 0.120 Uiso 1 1 calc R
C60 C 0.6567(11) 0.5505(10) 0.7439(10) 0.105(6) Uani 1 1 d .
H60A H 0.6678 0.6005 0.7348 0.126 Uiso 1 1 calc R
C61' C 0.8137(13) 0.9412(13) 0.7992(8) 0.132(7) Uani 1 1 d .
H61A H 0.7893 0.9508 0.8384 0.158 Uiso 1 1 calc R
C61 C 0.6240(14) 0.5249(11) 0.7951(9) 0.118(7) Uani 1 1 d .
H61B H 0.6045 0.5590 0.8241 0.141 Uiso 1 1 calc R
C62' C 0.8247(11) 0.8695(9) 0.7828(7) 0.105(6) Uani 1 1 d .
H62B H 0.8069 0.8298 0.8116 0.126 Uiso 1 1 calc R
C62 C 0.6154(11) 0.4508(8) 0.8108(7) 0.088(5) Uani 1 1 d .
H62A H 0.5927 0.4353 0.8507 0.106 Uiso 1 1 calc R

loop_
_atom_site_aniso_label
_atom_site_aniso_U_11
_atom_site_aniso_U_22
_atom_site_aniso_U_33
_atom_site_aniso_U_23
_atom_site_aniso_U_13
_atom_site_aniso_U_12
Rh1 0.0251(5) 0.0470(5) 0.0402(5) -0.0104(4) -0.0053(4) -0.0064(4)
Rh1' 0.0318(5) 0.0451(5) 0.0414(5) -0.0040(4) -0.0066(4) -0.0051(4)
N1 0.036(6) 0.058(6) 0.048(6) -0.010(4) -0.010(4) -0.012(4)
N1' 0.035(5) 0.042(5) 0.049(6) -0.007(4) -0.007(4) -0.009(4)
N2 0.034(5) 0.048(5) 0.052(6) -0.013(4) -0.013(4) -0.008(4)
N2' 0.036(5) 0.052(5) 0.052(6) -0.009(4) -0.009(4) 0.000(4)
N3' 0.037(6) 0.057(6) 0.056(6) -0.011(5) -0.005(4) -0.008(4)
N3 0.025(5) 0.043(5) 0.049(5) -0.014(4) -0.003(4) -0.003(4)
N4' 0.038(6) 0.046(5) 0.052(6) -0.011(4) -0.014(4) 0.000(4)
N4 0.027(5) 0.047(5) 0.054(6) -0.020(4) -0.005(4) -0.006(4)
N5 0.098(10) 0.055(7) 0.099(10) 0.005(7) 0.001(7) -0.019(7)
N5' 0.106(11) 0.096(10) 0.089(9) -0.041(8) 0.000(8) -0.028(8)
N6 0.039(5) 0.053(6) 0.040(6) -0.007(5) -0.003(4) -0.007(4)
N6' 0.047(6) 0.046(6) 0.055(6) -0.003(5) -0.015(5) -0.007(4)
C1 0.026(6) 0.060(7) 0.057(7) -0.015(6) -0.003(5) -0.006(5)
C1' 0.042(7) 0.041(6) 0.045(7) -0.003(5) -0.011(5) -0.007(5)
C2' 0.040(7) 0.056(7) 0.043(7) 0.000(5) -0.015(5) -0.003(5)
C2 0.029(6) 0.101(9) 0.051(7) -0.024(7) -0.008(5) -0.013(6)
C3' 0.046(7) 0.059(7) 0.042(7) -0.002(5) -0.009(5) -0.013(5)
C3 0.045(8) 0.094(9) 0.047(7) -0.017(6) -0.014(6) -0.014(6)
C4 0.045(7) 0.062(7) 0.037(6) -0.005(5) -0.015(5) -0.011(5)
C4' 0.035(6) 0.050(6) 0.033(6) -0.004(5) -0.010(5) -0.005(5)
C5 0.048(7) 0.055(7) 0.036(6) -0.011(5) -0.010(5) -0.011(5)
C5' 0.049(7) 0.047(6) 0.040(6) -0.004(5) -0.009(5) -0.007(5)
C6 0.040(7) 0.050(6) 0.045(7) -0.008(5) -0.006(5) -0.011(5)
C6' 0.054(8) 0.050(7) 0.040(7) -0.002(5) -0.008(6) -0.012(5)
C7 0.031(6) 0.087(8) 0.037(6) -0.027(6) 0.006(5) -0.009(6)
C7' 0.041(7) 0.082(9) 0.042(7) 0.005(6) 0.004(6) -0.010(6)
C8 0.027(6) 0.077(8) 0.052(7) -0.015(6) 0.002(5) -0.010(5)
C8' 0.044(8) 0.093(10) 0.051(8) -0.003(7) 0.003(6) -0.011(7)
C9 0.021(6) 0.054(7) 0.067(8) -0.024(6) -0.009(5) 0.000(5)
C9' 0.032(7) 0.065(7) 0.047(7) -0.007(6) 0.000(5) -0.011(5)
C10' 0.031(7) 0.069(8) 0.055(8) -0.008(6) -0.006(6) -0.006(5)
C10 0.025(6) 0.056(7) 0.053(7) -0.014(5) -0.006(5) -0.006(5)
C11' 0.027(6) 0.055(7) 0.062(8) -0.005(6) -0.008(5) -0.005(5)
C11 0.030(6) 0.048(6) 0.045(6) -0.011(5) -0.008(5) -0.007(5)
C12 0.034(6) 0.059(7) 0.048(7) -0.005(5) -0.012(5) -0.006(5)
C12' 0.041(8) 0.079(9) 0.069(9) 0.017(7) -0.007(7) -0.002(6)
C13 0.047(7) 0.058(7) 0.058(8) -0.012(6) -0.019(6) -0.015(6)
C13' 0.051(8) 0.082(9) 0.056(8) 0.015(7) -0.017(7) -0.007(7)
C14 0.032(6) 0.042(6) 0.040(6) -0.009(5) -0.008(5) -0.007(4)
C14' 0.046(7) 0.053(7) 0.039(7) 0.003(5) -0.012(5) -0.011(5)
C15 0.039(7) 0.049(6) 0.042(6) -0.013(5) -0.011(5) -0.004(5)
C15' 0.049(7) 0.049(6) 0.036(6) 0.002(5) -0.012(5) -0.012(5)
C16 0.030(6) 0.052(6) 0.043(6) -0.017(5) -0.010(5) -0.005(5)
C16' 0.046(7) 0.046(6) 0.041(7) 0.000(5) -0.014(5) -0.007(5)
C17' 0.037(7) 0.066(8) 0.048(7) -0.003(6) 0.002(5) -0.010(6)
C17 0.041(7) 0.075(8) 0.050(7) -0.023(6) -0.010(6) -0.007(6)
C18' 0.034(7) 0.063(7) 0.050(7) -0.002(6) 0.004(6) -0.012(5)
C18 0.025(6) 0.086(9) 0.063(8) -0.022(7) 0.008(5) -0.014(6)
C19' 0.038(7) 0.049(6) 0.047(7) -0.001(5) -0.012(5) -0.005(5)
C19 0.037(7) 0.062(7) 0.044(7) -0.020(5) -0.005(5) -0.004(5)
C20 0.036(7) 0.053(7) 0.055(7) -0.008(5) -0.010(5) -0.012(5)
C20' 0.035(6) 0.053(7) 0.056(7) -0.012(6) -0.008(5) -0.007(5)
C21 0.030(6) 0.060(7) 0.045(7) -0.013(5) -0.009(5) -0.005(5)
C21' 0.036(7) 0.064(8) 0.048(7) 0.000(6) -0.006(5) 0.004(6)
C22 0.047(8) 0.070(8) 0.052(7) -0.007(6) -0.011(6) -0.010(6)
C22' 0.047(8) 0.068(8) 0.075(9) -0.005(7) -0.005(7) 0.006(6)
C23 0.031(8) 0.113(12) 0.071(9) -0.027(8) -0.014(6) 0.002(7)
C23' 0.075(12) 0.099(12) 0.089(12) 0.002(9) 0.008(10) 0.038(10)
C24 0.030(7) 0.147(14) 0.064(9) -0.049(9) 0.005(6) -0.040(9)
C24' 0.043(11) 0.158(19) 0.124(17) 0.023(13) -0.023(11) -0.006(11)
C25' 0.050(11) 0.147(17) 0.110(14) 0.004(12) -0.033(10) 0.006(10)
C25 0.025(7) 0.097(10) 0.100(11) -0.024(8) 0.000(7) -0.019(7)
C26' 0.047(9) 0.101(11) 0.073(10) -0.009(8) -0.025(7) -0.011(8)
C26 0.057(9) 0.050(7) 0.091(10) 0.000(7) -0.013(7) -0.014(6)
C27' 0.101(13) 0.080(10) 0.102(12) -0.041(9) -0.023(10) 0.003(9)
C27 0.063(11) 0.093(12) 0.149(16) 0.013(11) -0.012(10) 0.003(9)
C28 0.043(10) 0.21(2) 0.114(14) -0.043(13) -0.007(9) -0.035(11)
C28' 0.036(11) 0.23(3) 0.28(3) -0.02(2) -0.002(15) 0.046(13)
C29' 0.088(12) 0.121(13) 0.107(13) 0.004(10) -0.042(10) -0.050(10)
C29 0.112(17) 0.111(15) 0.23(2) 0.025(15) -0.039(16) -0.060(13)
C30 0.031(6) 0.067(8) 0.045(7) -0.014(6) -0.006(5) -0.008(5)
C30' 0.046(7) 0.066(8) 0.034(6) 0.002(6) -0.001(5) -0.009(6)
C31' 0.055(9) 0.082(10) 0.060(9) -0.020(7) -0.003(6) -0.004(7)
C31 0.062(8) 0.068(8) 0.046(7) -0.004(6) -0.022(6) -0.005(6)
C32 0.095(11) 0.072(9) 0.065(9) -0.027(7) -0.027(8) -0.011(8)
C32' 0.052(9) 0.125(13) 0.045(8) -0.018(8) -0.015(6) 0.000(8)
C33 0.071(10) 0.110(12) 0.056(9) -0.023(8) -0.028(7) -0.004(8)
C33' 0.051(9) 0.105(12) 0.064(10) 0.011(9) -0.010(7) -0.010(8)
C34 0.055(9) 0.098(11) 0.052(8) -0.006(7) -0.010(6) -0.009(7)
C34' 0.086(11) 0.073(9) 0.063(9) 0.009(7) -0.017(8) -0.016(8)
C35 0.056(8) 0.070(9) 0.054(8) -0.008(7) -0.012(6) -0.007(6)
C35' 0.057(8) 0.071(8) 0.048(8) 0.003(6) -0.008(6) -0.020(6)
C36' 0.141(16) 0.074(10) 0.066(10) -0.017(8) -0.011(9) -0.037(9)
C36 0.107(13) 0.088(10) 0.089(11) -0.022(9) -0.022(9) -0.031(9)
C37' 0.150(18) 0.162(17) 0.043(9) 0.029(9) -0.023(10) -0.028(13)
C37 0.17(2) 0.151(16) 0.058(10) -0.037(10) -0.044(11) -0.023(13)
C38 0.132(16) 0.113(13) 0.077(11) 0.010(9) -0.032(10) -0.049(11)
C38' 0.082(11) 0.077(9) 0.072(9) -0.013(7) -0.007(8) -0.025(8)
C39' 0.042(7) 0.060(8) 0.055(8) -0.003(6) -0.007(6) 0.003(6)
C39 0.038(7) 0.078(8) 0.050(7) -0.025(6) -0.002(5) -0.024(6)
C40 0.032(8) 0.091(10) 0.074(9) -0.031(8) -0.019(6) 0.009(7)
C40' 0.054(9) 0.087(10) 0.101(11) -0.029(9) -0.014(8) -0.001(8)
C41 0.048(11) 0.154(18) 0.114(15) -0.076(13) -0.026(10) 0.011(10)
C41' 0.067(12) 0.102(12) 0.098(13) -0.019(9) 0.009(9) 0.011(9)
C42 0.027(9) 0.19(2) 0.111(15) -0.098(15) -0.004(9) -0.010(11)
C42' 0.040(9) 0.135(16) 0.085(12) 0.032(10) -0.005(8) -0.004(10)
C43' 0.037(9) 0.110(12) 0.098(12) 0.006(9) -0.021(8) -0.017(8)
C43 0.081(13) 0.177(18) 0.080(11) -0.061(11) 0.017(9) -0.077(12)
C44' 0.048(9) 0.086(10) 0.068(9) -0.002(7) -0.015(7) -0.016(7)
C44 0.058(9) 0.140(13) 0.059(9) -0.041(9) 0.004(7) -0.056(9)
C45 0.093(13) 0.076(10) 0.116(13) -0.020(10) -0.046(11) 0.028(9)
C45' 0.104(16) 0.131(16) 0.23(2) -0.079(15) -0.057(16) -0.010(12)
C46 0.041(10) 0.35(3) 0.159(18) -0.13(2) 0.025(11) -0.072(15)
C46' 0.060(12) 0.22(2) 0.152(18) 0.032(16) 0.008(12) -0.002(13)
C47 0.090(12) 0.096(11) 0.099(12) 0.010(9) -0.031(10) -0.040(9)
C47' 0.086(14) 0.19(2) 0.18(2) -0.082(16) 0.011(13) -0.068(13)
C48' 0.042(7) 0.054(7) 0.041(7) 0.010(5) -0.009(5) -0.008(5)
C48 0.029(6) 0.064(7) 0.036(6) -0.012(5) -0.006(5) -0.006(5)
C49' 0.066(9) 0.083(10) 0.062(9) -0.013(8) -0.015(7) -0.015(7)
C49 0.049(7) 0.069(8) 0.037(7) -0.016(6) -0.006(5) -0.014(6)
C50 0.062(9) 0.081(9) 0.072(10) -0.023(8) -0.008(7) -0.026(7)
C50' 0.102(12) 0.096(11) 0.047(9) -0.001(8) -0.018(8) -0.029(9)
C51' 0.070(10) 0.128(14) 0.051(9) 0.011(9) -0.019(7) -0.029(9)
C51 0.053(9) 0.132(14) 0.076(11) -0.049(10) -0.006(7) -0.019(9)
C52' 0.062(9) 0.066(8) 0.074(10) 0.010(7) -0.027(7) -0.009(6)
C52 0.062(9) 0.103(11) 0.042(8) 0.006(7) -0.017(6) -0.019(8)
C53 0.053(8) 0.077(9) 0.055(8) -0.012(7) -0.007(6) -0.015(6)
C53' 0.045(7) 0.072(8) 0.040(7) -0.003(6) -0.008(5) -0.010(6)
C54' 0.165(18) 0.074(10) 0.076(11) -0.021(8) -0.028(11) -0.020(10)
C54 0.080(10) 0.069(8) 0.063(9) -0.018(7) -0.003(7) -0.023(7)
C55' 0.170(19) 0.131(14) 0.061(10) 0.032(9) -0.053(11) -0.025(13)
C55 0.149(18) 0.20(2) 0.066(11) -0.055(12) -0.011(11) -0.080(15)
C56 0.164(18) 0.083(11) 0.055(9) -0.009(8) -0.006(10) -0.037(10)
C56' 0.102(12) 0.074(9) 0.074(10) -0.018(7) -0.028(8) -0.016(8)
C57 0.037(7) 0.061(8) 0.040(7) -0.008(6) -0.008(5) -0.006(6)
C57' 0.045(7) 0.054(7) 0.048(7) -0.012(6) -0.003(5) -0.002(6)
C58' 0.149(16) 0.082(11) 0.053(9) -0.010(8) -0.025(9) -0.044(10)
C58 0.155(17) 0.047(9) 0.086(12) -0.002(8) 0.023(11) -0.010(9)
C59' 0.157(18) 0.071(11) 0.097(14) -0.027(10) -0.031(12) -0.032(11)
C59 0.27(3) 0.092(14) 0.085(14) 0.017(11) 0.047(15) -0.057(16)
C60' 0.096(13) 0.074(11) 0.142(18) -0.033(12) -0.032(12) -0.019(9)
C60 0.100(14) 0.076(12) 0.137(18) -0.003(13) -0.020(13) -0.031(10)
C61' 0.16(2) 0.149(18) 0.095(14) -0.068(14) 0.024(12) -0.062(15)
C61 0.16(2) 0.098(15) 0.110(16) -0.003(12) -0.035(14) -0.055(13)
C62' 0.135(16) 0.101(12) 0.095(12) -0.055(10) 0.019(11) -0.066(11)
C62 0.137(15) 0.060(9) 0.071(10) 0.001(8) -0.024(10) -0.033(9)

loop_
_atom_type_symbol
_atom_type_description
_atom_type_scat_dispersion_real
_atom_type_scat_dispersion_imag
_atom_type_scat_source
C C 0.0033 0.0016 'International Tables Vol C Tables 4.2.6.8 and 6.1.1.4'
H H 0.0000 0.0000 'International Tables Vol C Tables 4.2.6.8 and 6.1.1.4'
N N 0.0061 0.0033 'International Tables Vol C Tables 4.2.6.8 and 6.1.1.4'
Rh Rh -1.1178 0.9187 'International Tables Vol C Tables 4.2.6.8 and 6.1.1.4'

loop_
_geom_angle_atom_site_label_1
_geom_angle_atom_site_label_2
_geom_angle_atom_site_label_3
_geom_angle
C57 Rh1 N4 89.2(4)
C57 Rh1 N2 90.7(4)
N4 Rh1 N2 179.8(4)
C57 Rh1 N3 89.7(4)
N4 Rh1 N3 89.7(3)
N2 Rh1 N3 90.1(3)
C57 Rh1 N1 91.2(4)
N4 Rh1 N1 89.7(3)
N2 Rh1 N1 90.5(3)
N3 Rh1 N1 178.9(3)
C57 Rh1 N6 178.0(4)
N4 Rh1 N6 90.3(3)
N2 Rh1 N6 89.8(3)
N3 Rh1 N6 88.4(3)
N1 Rh1 N6 90.7(3)
C57' Rh1' N3' 90.8(4)
C57' Rh1' N2' 89.4(4)
N3' Rh1' N2' 89.7(3)
C57' Rh1' N1' 90.6(4)
N3' Rh1' N1' 178.7(3)
N2' Rh1' N1' 90.2(3)
C57' Rh1' N4' 90.0(4)
N3' Rh1' N4' 90.1(3)
N2' Rh1' N4' 179.4(3)
N1' Rh1' N4' 90.0(3)
C57' Rh1' N6' 177.7(4)
N3' Rh1' N6' 91.1(3)
N2' Rh1' N6' 91.8(4)
N1' Rh1' N6' 87.5(3)
N4' Rh1' N6' 88.8(3)
C1 N1 C4 106.1(9)
C1 N1 Rh1 127.4(7)
C4 N1 Rh1 126.3(7)
C1' N1' C4' 106.7(8)
C1' N1' Rh1' 126.5(7)
C4' N1' Rh1' 126.8(7)
C9 N2 C6 107.0(8)
C9 N2 Rh1 126.5(7)
C6 N2 Rh1 126.4(7)
C9' N2' C6' 107.8(9)
C9' N2' Rh1' 126.2(7)
C6' N2' Rh1' 125.8(7)
C11' N3' C14' 107.1(9)
C11' N3' Rh1' 126.2(8)
C14' N3' Rh1' 126.5(7)
C14 N3 C11 107.1(8)
C14 N3 Rh1 126.8(6)
C11 N3 Rh1 126.0(7)
C19' N4' C16' 107.8(9)
C19' N4' Rh1' 125.8(7)
C16' N4' Rh1' 126.4(7)
C16 N4 C19 107.3(8)
C16 N4 Rh1 126.5(7)
C19 N4 Rh1 126.0(7)
C58 N6 C62 113.3(12)
C58 N6 Rh1 123.3(8)
C62 N6 Rh1 122.4(9)
C62' N6' C58' 112.6(12)
C62' N6' Rh1' 123.8(9)
C58' N6' Rh1' 122.8(8)
N1 C1 C20 125.7(10)
N1 C1 C2 110.4(9)
C20 C1 C2 123.8(10)
N1' C1' C20' 126.1(9)
N1' C1' C2' 109.4(9)
C20' C1' C2' 124.5(10)
C3' C2' C1' 106.0(10)
C3 C2 C1 105.7(10)
C2' C3' C4' 108.3(10)
C2 C3 C4 109.7(10)
N1 C4 C5 125.7(10)
N1 C4 C3 108.2(10)
C5 C4 C3 126.1(10)
N1' C4' C5' 125.4(9)
N1' C4' C3' 109.6(9)
C5' C4' C3' 124.9(10)
C4 C5 C6 125.7(9)
C4 C5 C30 116.7(10)
C6 C5 C30 117.4(9)
C4' C5' C6' 126.5(10)
C4' C5' C30' 117.9(9)
C6' C5' C30' 115.6(10)
N2 C6 C5 125.2(9)
N2 C6 C7 109.0(9)
C5 C6 C7 125.7(10)
N2' C6' C5' 125.1(10)
N2' C6' C7' 108.7(10)
C5' C6' C7' 126.1(10)
C8 C7 C6 106.4(9)
C8' C7' C6' 106.4(10)
C7 C8 C9 109.9(10)
C7' C8' C9' 109.5(11)
N2 C9 C10 126.6(9)
N2 C9 C8 107.7(9)
C10 C9 C8 125.7(10)
C10' C9' N2' 126.5(10)
C10' C9' C8' 126.0(11)
N2' C9' C8' 107.5(10)
C9' C10' C11' 124.6(10)
C9' C10' C39' 119.3(10)
C11' C10' C39' 116.0(10)
C9 C10 C11 123.1(9)
C9 C10 C39 117.9(9)
C11 C10 C39 119.0(9)
N3' C11' C10' 126.7(10)
N3' C11' C12' 108.9(10)
C10' C11' C12' 124.5(10)
N3 C11 C10 127.2(9)
N3 C11 C12 108.7(9)
C10 C11 C12 124.2(9)
C13 C12 C11 107.8(10)
C13' C12' C11' 105.9(11)
C12 C13 C14 107.3(10)
C12' C13' C14' 109.9(11)
N3 C14 C15 125.9(9)
N3 C14 C13 109.1(9)
C15 C14 C13 125.0(9)
C15' C14' N3' 125.9(9)
C15' C14' C13' 125.9(10)
N3' C14' C13' 108.1(10)
C16 C15 C14 124.3(9)
C16 C15 C48 119.1(9)
C14 C15 C48 116.6(9)
C14' C15' C16' 125.4(10)
C14' C15' C48' 116.0(9)
C16' C15' C48' 118.7(10)
C15 C16 N4 126.7(9)
C15 C16 C17 123.8(9)
N4 C16 C17 109.5(9)
N4' C16' C17' 109.8(9)
N4' C16' C15' 125.6(10)
C17' C16' C15' 124.5(10)
C18' C17' C16' 106.3(10)
C18 C17 C16 107.4(9)
C17' C18' C19' 108.6(10)
C17 C18 C19 107.1(10)
N4' C19' C20' 126.0(10)
N4' C19' C18' 107.5(9)
C20' C19' C18' 126.5(10)
C20 C19 N4 126.8(10)
C20 C19 C18 124.6(10)
N4 C19 C18 108.6(9)
C19 C20 C1 124.2(10)
C19 C20 C21 117.8(10)
C1 C20 C21 117.9(9)
C19' C20' C1' 125.2(10)
C19' C20' C21' 116.6(10)
C1' C20' C21' 118.2(9)
C26 C21 C22 118.0(11)
C26 C21 C20 121.8(10)
C22 C21 C20 120.2(11)
C26' C21' C22' 121.3(12)
C26' C21' C20' 123.4(11)
C22' C21' C20' 115.3(11)
C21 C22 C23 118.6(12)
C21 C22 C27 121.1(12)
C23 C22 C27 120.2(12)
C21' C22' C23' 115.5(14)
C21' C22' C27' 124.0(11)
C23' C22' C27' 120.5(14)
C24 C23 C22 120.1(12)
C24' C23' C22' 120.3(17)
C25 C24 C23 120.6(12)
C25 C24 C28 123.4(15)
C23 C24 C28 116.0(15)
C25' C24' C23' 120.3(18)
C25' C24' C28' 126(2)
C23' C24' C28' 113(2)
C26' C25' C24' 123.0(19)
C24 C25 C26 119.6(14)
C25' C26' C21' 119.6(15)
C25' C26' C29' 120.5(15)
C21' C26' C29' 119.9(12)
C21 C26 C25 123.1(12)
C21 C26 C29 120.7(13)
C25 C26 C29 116.2(13)
C35 C30 C31 120.2(10)
C35 C30 C5 121.1(11)
C31 C30 C5 118.5(10)
C31' C30' C35' 120.9(11)
C31' C30' C5' 119.4(11)
C35' C30' C5' 119.7(10)
C30' C31' C32' 118.3(12)
C30' C31' C36' 122.4(12)
C32' C31' C36' 119.3(12)
C32 C31 C30 119.1(11)
C32 C31 C36 119.1(12)
C30 C31 C36 121.7(10)
C33 C32 C31 120.5(13)
C33' C32' C31' 120.3(12)
C34 C33 C32 120.1(12)
C34 C33 C37 121.0(14)
C32 C33 C37 118.8(15)
C32' C33' C34' 120.1(12)
C32' C33' C37' 121.5(14)
C34' C33' C37' 118.3(15)
C33 C34 C35 120.1(13)
C35' C34' C33' 119.2(13)
C30 C35 C34 119.9(12)
C30 C35 C38 121.9(12)
C34 C35 C38 118.2(13)
C34' C35' C30' 121.3(12)
C34' C35' C38' 116.8(12)
C30' C35' C38' 121.9(10)
C40' C39' C44' 118.7(12)
C40' C39' C10' 118.9(12)
C44' C39' C10' 122.3(11)
C40 C39 C44 121.4(12)
C40 C39 C10 122.2(12)
C44 C39 C10 116.4(11)
C41 C40 C39 117.7(15)
C41 C40 C45 120.8(14)
C39 C40 C45 121.5(12)
C39' C40' C41' 118.3(15)
C39' C40' C45' 122.6(14)
C41' C40' C45' 119.0(15)
C42 C41 C40 124.6(18)
C42' C41' C40' 122.3(16)
C41 C42 C43 118.6(16)
C41 C42 C46 128(2)
C43 C42 C46 114(2)
C43' C42' C41' 117.7(15)
C43' C42' C46' 122.4(18)
C41' C42' C46' 119.8(19)
C44' C43' C42' 121.4(15)
C42 C43 C44 121.1(17)
C43' C44' C39' 121.4(14)
C43' C44' C47' 117.2(14)
C39' C44' C47' 121.3(12)
C39 C44 C43 116.5(15)
C39 C44 C47 122.7(12)
C43 C44 C47 120.9(14)
C53' C48' C49' 120.0(10)
C53' C48' C15' 117.8(10)
C49' C48' C15' 122.1(11)
C49 C48 C53 121.7(10)
C49 C48 C15 118.6(10)
C53 C48 C15 119.7(10)
C50' C49' C48' 120.2(13)
C50' C49' C54' 117.0(13)
C48' C49' C54' 122.7(12)
C50 C49 C48 119.3(11)
C50 C49 C54 117.8(12)
C48 C49 C54 123.0(10)
C49 C50 C51 120.9(13)
C49' C50' C51' 121.6(13)
C50' C51' C52' 118.2(12)
C50' C51' C55' 123.1(14)
C52' C51' C55' 118.7(15)
C52 C51 C50 119.1(12)
C52 C51 C55 116.6(15)
C50 C51 C55 124.2(15)
C53' C52' C51' 120.6(12)
C51 C52 C53 121.0(13)
C52 C53 C48 118.1(12)
C52 C53 C56 119.0(12)
C48 C53 C56 122.9(11)
C52' C53' C48' 119.4(11)
C52' C53' C56' 120.1(12)
C48' C53' C56' 120.5(10)
N5 C57 Rh1 178.0(12)
N5' C57' Rh1' 178.6(13)
N6' C58' C59' 129.9(14)
N6 C58 C59 125.6(15)
C60' C59' C58' 114.3(18)
C60 C59 C58 117.3(17)
C59' C60' C61' 121.9(17)
C61 C60 C59 116.1(19)
C62' C61' C60' 118.5(16)
C60 C61 C62 123(2)
N6' C62' C61' 122.7(16)
N6 C62 C61 123.9(16)

loop_
_geom_bond_atom_site_label_1
_geom_bond_atom_site_label_2
_geom_bond_distance
Rh1 C57 1.983(13)
Rh1 N4 2.019(8)
Rh1 N2 2.030(8)
Rh1 N3 2.030(8)
Rh1 N1 2.036(8)
Rh1 N6 2.157(9)
Rh1' C57' 1.984(13)
Rh1' N3' 2.024(9)
Rh1' N2' 2.041(9)
Rh1' N1' 2.043(8)
Rh1' N4' 2.070(9)
Rh1' N6' 2.164(9)
N1 C1 1.352(12)
N1 C4 1.388(12)
N1' C1' 1.346(12)
N1' C4' 1.351(12)
N2 C9 1.379(12)
N2 C6 1.396(12)
N2' C9' 1.372(13)
N2' C6' 1.381(12)
N3' C11' 1.367(13)
N3' C14' 1.390(13)
N3 C14 1.369(11)
N3 C11 1.374(12)
N4' C19' 1.349(12)
N4' C16' 1.352(12)
N4 C16 1.381(12)
N4 C19 1.386(13)
N5 C57 1.099(13)
N5' C57' 1.079(14)
N6 C58 1.264(16)
N6 C62 1.286(15)
N6' C62' 1.312(16)
N6' C58' 1.332(16)
C1 C20 1.403(14)
C1 C2 1.440(14)
C1' C20' 1.412(14)
C1' C2' 1.433(13)
C2' C3' 1.329(14)
C2 C3 1.324(14)
C3' C4' 1.399(13)
C3 C4 1.414(14)
C4 C5 1.394(14)
C4' C5' 1.388(14)
C5 C6 1.396(14)
C5 C30 1.491(13)
C5' C6' 1.398(14)
C5' C30' 1.506(14)
C6 C7 1.446(14)
C6' C7' 1.412(15)
C7 C8 1.333(14)
C7' C8' 1.355(15)
C8 C9 1.441(14)
C8' C9' 1.407(15)
C9 C10 1.389(14)
C9' C10' 1.365(14)
C10' C11' 1.396(15)
C10' C39' 1.517(15)
C10 C11 1.407(13)
C10 C39 1.474(14)
C11' C12' 1.468(15)
C11 C12 1.425(13)
C12 C13 1.348(14)
C12' C13' 1.331(16)
C13 C14 1.425(14)
C13' C14' 1.421(15)
C14 C15 1.401(13)
C14' C15' 1.390(15)
C15 C16 1.374(13)
C15 C48 1.504(13)
C15' C16' 1.417(14)
C15' C48' 1.474(13)
C16 C17 1.438(14)
C16' C17' 1.411(14)
C17' C18' 1.330(14)
C17 C18 1.369(15)
C18' C19' 1.431(14)
C18 C19 1.457(14)
C19' C20' 1.401(14)
C19 C20 1.380(14)
C20 C21 1.519(14)
C20' C21' 1.543(14)
C21 C26 1.350(16)
C21 C22 1.388(14)
C21' C26' 1.375(17)
C21' C22' 1.420(16)
C22 C23 1.394(16)
C22 C27 1.519(18)
C22' C23' 1.444(19)
C22' C27' 1.518(19)
C23 C24 1.373(19)
C23' C24' 1.37(2)
C24 C25 1.320(18)
C24 C28 1.525(17)
C24' C25' 1.34(2)
C24' C28' 1.54(2)
C25' C26' 1.335(19)
C25 C26 1.359(16)
C26' C29' 1.485(18)
C26 C29 1.447(19)
C30 C35 1.385(15)
C30 C31 1.407(15)
C30' C31' 1.407(16)
C30' C35' 1.432(16)
C31' C32' 1.445(17)
C31' C36' 1.496(17)
C31 C32 1.402(15)
C31 C36 1.519(17)
C32 C33 1.396(18)
C32' C33' 1.414(19)
C33 C34 1.376(18)
C33 C37 1.522(16)
C33' C34' 1.449(19)
C33' C37' 1.546(17)
C34 C35 1.415(16)
C34' C35' 1.374(15)
C35 C38 1.434(18)
C35' C38' 1.515(16)
C39' C40' 1.374(17)
C39' C44' 1.394(17)
C39 C40 1.394(16)
C39 C44 1.402(17)
C40 C41 1.38(2)
C40 C45 1.468(19)
C40' C41' 1.378(19)
C40' C45' 1.47(2)
C41 C42 1.34(2)
C41' C42' 1.37(2)
C42 C43 1.37(2)
C42 C46 1.59(2)
C42' C43' 1.37(2)
C42' C46' 1.64(2)
C43' C44' 1.324(17)
C43 C44 1.454(19)
C44' C47' 1.52(2)
C44 C47 1.563(19)
C48' C53' 1.421(15)
C48' C49' 1.421(16)
C48 C49 1.392(15)
C48 C53 1.409(15)
C49' C50' 1.370(16)
C49' C54' 1.455(18)
C49 C50 1.357(15)
C49 C54 1.446(15)
C50 C51 1.431(19)
C50' C51' 1.402(19)
C51' C52' 1.457(18)
C51' C55' 1.526(17)
C51 C52 1.380(18)
C51 C55 1.575(17)
C52' C53' 1.380(15)
C52 C53 1.397(16)
C53 C56 1.478(17)
C53' C56' 1.504(15)
C58' C59' 1.351(18)
C58 C59 1.37(2)
C59' C60' 1.26(2)
C59 C60 1.35(2)
C60' C61' 1.40(2)
C60 C61 1.24(2)
C61' C62' 1.35(2)
C61 C62 1.33(2)
